data_2010635
loop_
_publ_author_name
'Bats, Jan W.'
'Parsch, J\"org'
'Engels, Joachim W.'

_publ_section_title
;
 1-Deoxy-1-(4-fluorophenyl)-\b-<small>D</small>-ribofuranose, its
 hemihydrate, and
 1-deoxy-1-(2,4-difluorophenyl)-\b-<small>D</small>-ribofuranose:
 structural evidence for intermolecular
 C---H&#x00B7;&#x00B7;&#x00B7;F---C interactions
;
_journal_issue 2
_journal_name_full 'Acta Crystallographica Section C'
_journal_page_first 201
_journal_page_last 205
_journal_paper_doi 10.1107/S010827019901361X
_journal_volume 56
_journal_year 2000
_chemical_formula_sum 'C11 H12 F2 O4'
_chemical_formula_weight 246.21
_chemical_name_systematic
;
1'-deoxy-1'-(2,4-difluorophenyl)-\b-D-ribofuranose
;
_space_group_IT_number 5
_symmetry_cell_setting monoclinic
_symmetry_space_group_name_Hall 'C 2y'
_symmetry_space_group_name_H-M 'C 1 2 1'
_cell_angle_alpha 90.00
_cell_angle_beta 99.476(11)
_cell_angle_gamma 90.00
_cell_formula_units_Z 4
_cell_length_a 14.684(2)
_cell_length_b 4.6609(6)
_cell_length_c 15.772(2)
_cell_measurement_reflns_used 217
_cell_measurement_temperature 134(2)
_cell_measurement_theta_max 23
_cell_measurement_theta_min 3
_cell_volume 1064.7(2)
_computing_cell_refinement SMART
_computing_data_collection 'SMART (Siemens, 1995)'
_computing_data_reduction 'SAINT (Siemens, 1995)'
_computing_molecular_graphics 'XP in SHELXTL'
_computing_publication_material 'CIF in SHELXL97'
_computing_structure_refinement 'SHELXL97 (Sheldrick, 1997)'
_computing_structure_solution 'SHELXTL (Sheldrick, 1996)'
_diffrn_ambient_temperature 134(2)
_diffrn_measured_fraction_theta_full .930
_diffrn_measured_fraction_theta_max .930
_diffrn_measurement_device_type 'Siemens SMART'
_diffrn_measurement_method \w
_diffrn_radiation_monochromator graphite
_diffrn_radiation_source 'fine-focus sealed tube'
_diffrn_radiation_type MoK\a
_diffrn_radiation_wavelength .71073
_diffrn_reflns_av_R_equivalents .068
_diffrn_reflns_av_sigmaI/netI .043
_diffrn_reflns_limit_h_max 21
_diffrn_reflns_limit_h_min -20
_diffrn_reflns_limit_k_max 6
_diffrn_reflns_limit_k_min -6
_diffrn_reflns_limit_l_max 21
_diffrn_reflns_limit_l_min -22
_diffrn_reflns_number 9578
_diffrn_reflns_theta_full 31.17
_diffrn_reflns_theta_max 30.6
_diffrn_reflns_theta_min 2.62
_diffrn_standards_decay_% .0
_diffrn_standards_interval_time 540
_diffrn_standards_number 183
_exptl_absorpt_coefficient_mu .138
_exptl_absorpt_correction_type none
_exptl_crystal_colour colourless
_exptl_crystal_density_diffrn 1.536
_exptl_crystal_density_method 'not measured'
_exptl_crystal_description 'thick plate'
_exptl_crystal_F_000 512
_exptl_crystal_size_max .75
_exptl_crystal_size_mid .70
_exptl_crystal_size_min .20
_refine_diff_density_max .370
_refine_diff_density_min -.250
_refine_ls_extinction_method none
_refine_ls_goodness_of_fit_ref 1.400
_refine_ls_hydrogen_treatment refall
_refine_ls_matrix_type full
_refine_ls_number_parameters 202
_refine_ls_number_reflns 3048
_refine_ls_number_restraints 1
_refine_ls_restrained_S_all 1.400
_refine_ls_R_factor_all .052
_refine_ls_R_factor_gt .046
_refine_ls_shift/su_max <0.001
_refine_ls_shift/su_mean .000
_refine_ls_structure_factor_coef Fsqd
_refine_ls_weighting_details 'calc w = 1/[\s^2^(Fo^2^)+(0.06P)^2^] where P=(Fo^2^+2Fc^2^)/3'
_refine_ls_weighting_scheme calc
_refine_ls_wR_factor_ref .122
_reflns_number_gt 2794
_reflns_number_total 3048
_reflns_threshold_expression I>2\s(I)
_cod_data_source_file ka1343.cif
_cod_data_source_block II
_cod_original_sg_symbol_H-M 'C 2'
_cod_database_code 2010635

loop_
_symmetry_equiv_pos_as_xyz
'x, y, z'
'-x, y, -z'
'x+1/2, y+1/2, z'
'-x+1/2, y+1/2, -z'

loop_
_atom_site_label
_atom_site_fract_x
_atom_site_fract_y
_atom_site_fract_z
_atom_site_U_iso_or_equiv
_atom_site_adp_type
_atom_site_calc_flag
_atom_site_refinement_flags
_atom_site_occupancy
_atom_site_disorder_assembly
_atom_site_disorder_group
_atom_site_type_symbol
F2 .02678(6) .7268(3) .21085(7) .0271(3) Uani d . 1 . . F
F1 -.10379(8) 1.4124(3) .00868(7) .0318(3) Uani d . 1 . . F
O5 -.37647(7) .8548(3) .42169(8) .0196(2) Uani d . 1 . . O
O4 -.23391(7) .5471(3) .27468(7) .0190(3) Uani d . 1 . . O
O3 -.15553(8) .8680(3) .48253(8) .0196(3) Uani d . 1 . . O
O2 -.06523(8) .4483(3) .40898(8) .0197(3) Uani d . 1 . . O
C6 -.13283(10) .8192(4) .19743(10) .0172(3) Uani d . 1 . . C
C7 -.20907(11) .9690(4) .15442(11) .0204(3) Uani d . 1 . . C
C2 -.09098(10) .6931(4) .35722(10) .0160(3) Uani d . 1 . . C
C9 -.11363(13) 1.2161(4) .07061(11) .0225(3) Uani d . 1 . . C
C4 -.25176(10) .6421(4) .35703(11) .0161(3) Uani d . 1 . . C
C3 -.17079(10) .8380(4) .39217(10) .0168(3) Uani d . 1 . . C
C10 -.03547(11) 1.0737(4) .10997(11) .0232(4) Uani d . 1 . . C
C5 -.34654(11) .7837(4) .34261(11) .0203(3) Uani d . 1 . . C
C1 -.13874(10) .6002(4) .26730(10) .0164(3) Uani d . 1 . . C
C11 -.04810(10) .8765(4) .17248(10) .0195(3) Uani d . 1 . . C
C8 -.20042(12) 1.1682(4) .09082(12) .0225(4) Uani d . 1 . . C
H2 -.0395(13) .810(5) .3560(11) .013(5) Uiso d . 1 . . H
H8 -.2511(17) 1.264(7) .0595(15) .036(7) Uiso d . 1 . . H
H7 -.2698(19) .939(7) .1719(16) .041(7) Uiso d . 1 . . H
H5B -.3434(14) .948(6) .3124(12) .016(5) Uiso d . 1 . . H
H5A -.3889(13) .643(5) .3089(12) .013(5) Uiso d . 1 . . H
HO5 -.3637(15) .722(6) .4545(14) .024(6) Uiso d . 1 . . H
H1 -.1144(15) .417(5) .2492(13) .024(6) Uiso d . 1 . . H
H10 .025(2) 1.115(8) .0964(16) .047(8) Uiso d . 1 . . H
H4 -.2477(13) .489(6) .3949(12) .016(5) Uiso d . 1 . . H
H3 -.1834(15) 1.020(6) .3674(13) .021(5) Uiso d . 1 . . H
HO2 -.0089(18) .436(7) .4163(15) .038(7) Uiso d . 1 . . H
HO3 -.1447(18) .726(7) .5058(16) .033(7) Uiso d . 1 . . H

loop_
_atom_site_aniso_label
_atom_site_aniso_U_11
_atom_site_aniso_U_22
_atom_site_aniso_U_33
_atom_site_aniso_U_12
_atom_site_aniso_U_13
_atom_site_aniso_U_23
F2 .0161(4) .0324(6) .0341(6) .0064(4) .0074(4) .0093(5)
F1 .0377(6) .0293(7) .0303(6) .0020(5) .0110(5) .0115(5)
O5 .0170(5) .0194(6) .0239(6) .0058(5) .0074(4) .0023(5)
O4 .0141(5) .0216(6) .0224(6) -.0045(4) .0068(4) -.0051(5)
O3 .0230(5) .0159(6) .0201(6) .0005(5) .0037(4) -.0020(5)
O2 .0129(5) .0194(6) .0271(6) .0025(4) .0043(4) .0061(5)
C6 .0165(6) .0161(8) .0191(7) .0003(6) .0039(5) -.0024(6)
C7 .0171(6) .0217(8) .0226(8) .0011(6) .0036(6) -.0015(6)
C2 .0137(6) .0155(8) .0191(7) -.0006(6) .0039(5) .0004(6)
C9 .0285(8) .0198(9) .0201(8) -.0008(7) .0061(6) .0012(6)
C4 .0137(6) .0140(7) .0212(8) .0006(5) .0050(5) -.0007(6)
C3 .0154(6) .0136(7) .0217(8) .0006(6) .0039(5) -.0014(6)
C10 .0223(7) .0243(9) .0249(8) -.0014(7) .0096(6) .0029(7)
C5 .0150(6) .0247(9) .0216(8) .0045(6) .0044(6) .0007(6)
C1 .0135(6) .0163(8) .0204(7) -.0018(6) .0059(5) -.0015(6)
C11 .0167(6) .0196(9) .0226(8) .0029(6) .0047(6) .0010(6)
C8 .0222(8) .0222(9) .0226(8) .0035(6) .0017(6) -.0001(6)

loop_
_atom_type_symbol
_atom_type_description
_atom_type_scat_dispersion_real
_atom_type_scat_dispersion_imag
_atom_type_scat_source
C C .0033 .0016 'International Tables Vol C Tables 4.2.6.8 and 6.1.1.4'
H H .0000 .0000 'International Tables Vol C Tables 4.2.6.8 and 6.1.1.4'
O O .0106 .0060 'International Tables Vol C Tables 4.2.6.8 and 6.1.1.4'
F F .0171 .0103 'International Tables Vol C Tables 4.2.6.8 and 6.1.1.4'

loop_
_geom_angle_atom_site_label_1
_geom_angle_atom_site_label_2
_geom_angle_atom_site_label_3
_geom_angle
C4 O4 C1 110.09(11)
C11 C6 C7 116.71(15)
C11 C6 C1 119.73(14)
C7 C6 C1 123.55(14)
C8 C7 C6 121.59(15)
O2 C2 C3 107.15(13)
O2 C2 C1 110.02(14)
C3 C2 C1 101.32(12)
F1 C9 C10 117.78(15)
F1 C9 C8 118.98(16)
C10 C9 C8 123.24(17)
O4 C4 C5 107.27(12)
O4 C4 C3 105.36(12)
C5 C4 C3 115.62(14)
O3 C3 C4 114.17(13)
O3 C3 C2 113.77(13)
C4 C3 C2 101.64(13)
C9 C10 C11 116.16(15)
O5 C5 C4 112.04(13)
O4 C1 C6 110.28(13)
O4 C1 C2 105.94(12)
C6 C1 C2 114.16(13)
F2 C11 C10 117.75(13)
F2 C11 C6 118.15(15)
C10 C11 C6 124.08(15)
C9 C8 C7 118.20(16)

loop_
_geom_bond_atom_site_label_1
_geom_bond_atom_site_label_2
_geom_bond_site_symmetry_2
_geom_bond_distance
_geom_bond_publ_flag
F2 C11 . 1.3575(18) ?
F1 C9 . 1.363(2) ?
O5 C5 . 1.428(2) ?
O4 C4 . 1.4365(19) ?
O4 C1 . 1.4428(17) ?
O3 C3 . 1.4127(19) ?
O2 C2 . 1.418(2) ?
C6 C11 . 1.391(2) ?
C6 C7 . 1.397(2) ?
C6 C1 . 1.515(2) ?
C7 C8 . 1.388(3) ?
C2 C3 . 1.532(2) ?
C2 C1 . 1.537(2) ?
C9 C10 . 1.382(3) ?
C9 C8 . 1.382(2) ?
C4 C5 . 1.523(2) ?
C4 C3 . 1.529(2) ?
C10 C11 . 1.383(2) ?

loop_
_geom_hbond_atom_site_label_D
_geom_hbond_atom_site_label_H
_geom_hbond_atom_site_label_A
_geom_hbond_site_symmetry_A
_geom_hbond_distance_DH
_geom_hbond_distance_HA
_geom_hbond_distance_DA
_geom_hbond_angle_DHA
_geom_hbond_publ_flag
O2 HO2 O5 3_545 .82(2) 1.97(2) 2.7800(10) 171(2) yes
O3 HO3 O5 4_446 .76(2) 2.07(2) 2.8270(10) 174(2) yes
O5 HO5 O3 4_446 .81(2) 1.92(2) 2.7240(10) 171(2) yes

loop_
_geom_torsion_atom_site_label_1
_geom_torsion_atom_site_label_2
_geom_torsion_atom_site_label_3
_geom_torsion_atom_site_label_4
_geom_torsion
C11 C6 C7 C8 -.9(3)
C1 C6 C7 C8 179.92(16)
C1 O4 C4 C5 139.81(14)
C1 O4 C4 C3 16.10(17)
O4 C4 C3 O3 -157.35(13)
C5 C4 C3 O3 84.42(18)
O4 C4 C3 C2 -34.42(16)
C5 C4 C3 C2 -152.66(13)
O2 C2 C3 O3 46.40(18)
C1 C2 C3 O3 161.69(14)
O2 C2 C3 C4 -76.80(15)
C1 C2 C3 C4 38.49(15)
F1 C9 C10 C11 179.95(16)
C8 C9 C10 C11 -.3(3)
O4 C4 C5 O5 172.73(14)
C3 C4 C5 O5 -70.09(19)
C4 O4 C1 C6 -114.97(14)
C4 O4 C1 C2 9.04(18)
C11 C6 C1 O4 -172.31(15)
C7 C6 C1 O4 6.8(2)
C11 C6 C1 C2 68.57(19)
C7 C6 C1 C2 -112.30(17)
O2 C2 C1 O4 83.09(15)
C3 C2 C1 O4 -30.05(16)
O2 C2 C1 C6 -155.36(12)
C3 C2 C1 C6 91.49(15)
C9 C10 C11 F2 178.22(16)
C9 C10 C11 C6 -.8(3)
C7 C6 C11 F2 -177.64(15)
C1 C6 C11 F2 1.6(2)
C7 C6 C11 C10 1.4(3)
C1 C6 C11 C10 -179.46(17)
F1 C9 C8 C7 -179.58(16)
C10 C9 C8 C7 .7(3)
C6 C7 C8 C9 .0(3)

loop_
_cod_related_entry_id
_cod_related_entry_database
_cod_related_entry_code
1 ChemSpider 21182630
